data_7113525
loop_
_publ_author_name
'Buswell, Marina'
'Fleming, Ian'

_publ_section_title
;
 The reaction of phenyldimethylsilyllithium with N-phenylpyrrolidone
;
_journal_coden_ASTM CHCOFS
_journal_issue 2
_journal_name_full
;
 Chemical Communications (Cambridge, United Kingdom)
;
_journal_page_first 202
_journal_page_last 203
_journal_paper_doi 10.1039/b210445h
_journal_year 2003
_chemical_formula_sum 'C20 H22 N2'
_chemical_formula_weight 290.40
_space_group_IT_number 43
_symmetry_cell_setting orthorhombic
_symmetry_space_group_name_Hall 'F 2 -2d'
_symmetry_space_group_name_H-M 'F d d 2'
_atom_sites_solution_hydrogens geom
_atom_sites_solution_primary direct
_atom_sites_solution_secondary difmap
_audit_creation_method SHELXL
_cell_angle_alpha 90.00
_cell_angle_beta 90.00
_cell_angle_gamma 90.00
_cell_formula_units_Z 16
_cell_length_a 24.888(5)
_cell_length_b 43.375(9)
_cell_length_c 5.6650(10)
_cell_measurement_temperature 180(2)
_cell_volume 6115(2)
_computing_structure_refinement 'SHELXL-93 (Sheldrick, 1993)'
_computing_structure_solution 'SHELXS-86 (Sheldrick, 1990)'
_diffrn_ambient_temperature 180(2)
_diffrn_measurement_device NoniusKappa
_diffrn_radiation_monochromator graphite
_diffrn_radiation_source 'fine-focus sealed tube'
_diffrn_radiation_type MoK\a
_diffrn_radiation_wavelength 0.71073
_diffrn_reflns_av_R_equivalents 0.1407
_diffrn_reflns_av_sigmaI/netI 0.1254
_diffrn_reflns_limit_h_max 29
_diffrn_reflns_limit_h_min -29
_diffrn_reflns_limit_k_max 49
_diffrn_reflns_limit_k_min -51
_diffrn_reflns_limit_l_max 6
_diffrn_reflns_limit_l_min -6
_diffrn_reflns_number 8482
_diffrn_reflns_theta_max 25.24
_diffrn_reflns_theta_min 1.88
_exptl_absorpt_coefficient_mu 0.074
_exptl_crystal_colour colourless
_exptl_crystal_density_diffrn 1.262
_exptl_crystal_F_000 2496
_exptl_crystal_size_max 0.16
_exptl_crystal_size_mid 0.09
_exptl_crystal_size_min 0.05
_refine_diff_density_max 0.158
_refine_diff_density_min -0.178
_refine_diff_density_rms 0.040
_refine_ls_abs_structure_details 'Flack H D (1983), Acta Cryst. A39, 876-881'
_refine_ls_abs_structure_Flack 1.91(473)
_refine_ls_extinction_method none
_refine_ls_goodness_of_fit_all 1.004
_refine_ls_goodness_of_fit_obs 1.107
_refine_ls_matrix_type full
_refine_ls_number_parameters 199
_refine_ls_number_reflns 2594
_refine_ls_number_restraints 1
_refine_ls_restrained_S_all 2.394
_refine_ls_restrained_S_obs 1.106
_refine_ls_R_factor_all 0.1165
_refine_ls_R_factor_obs 0.0531
_refine_ls_shift/esd_max -0.001
_refine_ls_shift/esd_mean 0.000
_refine_ls_structure_factor_coef Fsqd
_refine_ls_weighting_details 'w=1/[\s^2^(Fo^2^)+(0.0244P)^2^+0.0000P] where P=(Fo^2^+2Fc^2^)/3'
_refine_ls_weighting_scheme calc
_refine_ls_wR_factor_all 0.2587
_refine_ls_wR_factor_obs 0.0929
_reflns_number_observed 1638
_reflns_number_total 2600
_reflns_observed_criterion >2sigma(I)
_cod_duplicate_entry 7103933
_cod_data_source_file b210445h.txt
_cod_data_source_block if9902
_cod_depositor_comments
;
The following automatic conversions were performed:

'_symmetry_cell_setting' value 'Orthorhombic' changed to
'orthorhombic' according to
/usr/data/users/saulius/automatic-downloads/retrospective/RSC/lib/dictionaries/cif_core.dic
dictionary named 'cif_core.dic' version 2.4.2 from 2011-04-26.

Automatic conversion script
Id: cif_fix_values 2281 2013-09-26 08:29:07Z andrius 

The following automatic conversions were performed:

'_refine_ls_weighting_scheme' value 'calc
w=1/[\s^2^(Fo^2^)+(0.0244P)^2^+0.0000P] where P=(Fo^2^+2Fc^2^)/3' was
changed to 'calc'. New tag '_refine_ls_weighting_details' was
created. The value of the new tag was set to
'w=1/[\s^2^(Fo^2^)+(0.0244P)^2^+0.0000P] where P=(Fo^2^+2Fc^2^)/3'.

Automatic conversion script
Id: cif_fix_values 3143 2015-03-26 13:38:13Z robertas 
;
_cod_original_cell_volume 6115.5(21)
_cod_original_sg_symbol_H-M Fdd2
_cod_database_code 7113525

loop_
_symmetry_equiv_pos_as_xyz
'x, y, z'
'-x, -y, z'
'x+1/4, -y+1/4, z+1/4'
'-x+1/4, y+1/4, z+1/4'
'x, y+1/2, z+1/2'
'-x, -y+1/2, z+1/2'
'x+1/4, -y+3/4, z+3/4'
'-x+1/4, y+3/4, z+3/4'
'x+1/2, y, z+1/2'
'-x+1/2, -y, z+1/2'
'x+3/4, -y+1/4, z+3/4'
'-x+3/4, y+1/4, z+3/4'
'x+1/2, y+1/2, z'
'-x+1/2, -y+1/2, z'
'x+3/4, -y+3/4, z+1/4'
'-x+3/4, y+3/4, z+1/4'

loop_
_atom_site_aniso_label
_atom_site_aniso_U_11
_atom_site_aniso_U_22
_atom_site_aniso_U_33
_atom_site_aniso_U_23
_atom_site_aniso_U_13
_atom_site_aniso_U_12
N1 0.0359(13) 0.0339(13) 0.043(2) 0.0023(12) -0.0068(13) -0.0079(11)
N2 0.052(2) 0.052(2) 0.049(2) 0.0174(15) -0.005(2) 0.0087(13)
C1 0.037(2) 0.035(2) 0.038(2) 0.002(2) 0.000(2) -0.0031(12)
C2 0.039(2) 0.0314(15) 0.036(2) -0.0034(15) -0.0024(15) -0.0016(13)
C3 0.036(2) 0.039(2) 0.043(2) 0.004(2) -0.002(2) -0.0018(14)
C4 0.042(2) 0.051(2) 0.058(3) 0.005(2) 0.008(2) -0.008(2)
C5 0.055(2) 0.046(2) 0.055(3) 0.004(2) 0.014(2) -0.011(2)
C6 0.062(2) 0.040(2) 0.048(3) 0.009(2) 0.002(2) -0.009(2)
C7 0.046(2) 0.036(2) 0.036(2) 0.000(2) -0.005(2) -0.0047(15)
C8 0.085(2) 0.047(2) 0.039(2) 0.001(2) -0.016(2) 0.016(2)
C9 0.081(2) 0.066(2) 0.075(4) 0.010(2) -0.027(2) 0.020(2)
C10 0.051(2) 0.050(2) 0.080(3) 0.000(2) -0.020(2) 0.014(2)
C11 0.041(2) 0.042(2) 0.055(3) 0.002(2) -0.008(2) 0.0047(14)
C12 0.031(2) 0.046(2) 0.048(3) 0.001(2) -0.007(2) -0.0003(14)
C13 0.041(2) 0.048(2) 0.059(3) 0.003(2) -0.013(2) -0.0071(14)
C14 0.037(2) 0.045(2) 0.055(3) 0.001(2) -0.012(2) -0.0070(14)
C15 0.0323(15) 0.036(2) 0.034(2) 0.005(2) 0.007(2) -0.0021(14)
C16 0.047(2) 0.036(2) 0.041(2) 0.003(2) 0.001(2) 0.0001(14)
C17 0.054(2) 0.050(2) 0.042(2) 0.002(2) -0.007(2) 0.006(2)
C18 0.057(2) 0.046(2) 0.053(3) 0.017(2) 0.006(2) 0.011(2)
C19 0.049(2) 0.039(2) 0.060(3) 0.006(2) 0.005(2) -0.0005(15)
C20 0.040(2) 0.041(2) 0.040(2) 0.002(2) 0.003(2) -0.0025(14)

loop_
_atom_site_label
_atom_site_type_symbol
_atom_site_fract_x
_atom_site_fract_y
_atom_site_fract_z
_atom_site_U_iso_or_equiv
_atom_site_thermal_displace_type
_atom_site_occupancy
_atom_site_calc_flag
_atom_site_refinement_flags
N1 N 0.32631(8) 0.10981(5) 0.1597(5) 0.0377(6) Uani 1 d .
N2 N 0.33743(10) 0.02988(5) 0.5164(5) 0.0510(8) Uani 1 d .
C1 C 0.32131(11) 0.07611(5) 0.1508(6) 0.0366(8) Uani 1 d .
H1 H 0.31438(11) 0.06917(5) -0.0148(6) 0.044 Uiso 1 calc R
C2 C 0.27686(11) 0.06440(6) 0.3154(6) 0.0355(8) Uani 1 d .
C3 C 0.22532(11) 0.07655(6) 0.2964(6) 0.0395(8) Uani 1 d .
H3 H 0.21807(11) 0.09101(6) 0.1746(6) 0.047 Uiso 1 calc R
C4 C 0.18419(12) 0.06833(7) 0.4486(7) 0.0506(10) Uani 1 d .
H4 H 0.14960(12) 0.07739(7) 0.4335(7) 0.061 Uiso 1 calc R
C5 C 0.19408(13) 0.04709(6) 0.6200(7) 0.0520(10) Uani 1 d .
H5 H 0.16614(13) 0.04139(6) 0.7256(7) 0.062 Uiso 1 calc R
C6 C 0.24436(14) 0.03366(6) 0.6426(7) 0.0503(9) Uani 1 d .
H6 H 0.25057(14) 0.01873(6) 0.7621(7) 0.060 Uiso 1 calc R
C7 C 0.28621(12) 0.04213(6) 0.4887(6) 0.0393(8) Uani 1 d .
C8 C 0.34851(13) 0.00355(7) 0.6666(7) 0.0570(10) Uani 1 d .
H8A H 0.32511(13) -0.01410(7) 0.6253(7) 0.068 Uiso 1 calc R
H8B H 0.34309(13) 0.00880(7) 0.8350(7) 0.068 Uiso 1 calc R
C9 C 0.40740(14) -0.00382(8) 0.6164(8) 0.0737(13) Uani 1 d .
H9A H 0.42874(14) -0.00275(8) 0.7637(8) 0.088 Uiso 1 calc R
H9B H 0.41089(14) -0.02481(8) 0.5494(8) 0.088 Uiso 1 calc R
C10 C 0.42709(13) 0.02020(7) 0.4397(7) 0.0605(11) Uani 1 d .
H10A H 0.44706(13) 0.03688(7) 0.5206(7) 0.073 Uiso 1 calc R
H10B H 0.45077(13) 0.01067(7) 0.3197(7) 0.073 Uiso 1 calc R
C11 C 0.37599(12) 0.03259(6) 0.3268(7) 0.0459(9) Uani 1 d .
H11 H 0.36511(12) 0.01842(6) 0.1960(7) 0.055 Uiso 1 calc R
C12 C 0.37742(11) 0.06533(6) 0.2326(6) 0.0418(9) Uani 1 d .
H12 H 0.40276(11) 0.06627(6) 0.0958(6) 0.050 Uiso 1 calc R
C13 C 0.39343(12) 0.08988(6) 0.4131(7) 0.0492(9) Uani 1 d .
H13A H 0.37804(12) 0.08516(6) 0.5702(7) 0.059 Uiso 1 calc R
H13B H 0.43300(12) 0.09128(6) 0.4273(7) 0.059 Uiso 1 calc R
C14 C 0.37024(11) 0.11955(6) 0.3153(7) 0.0458(9) Uani 1 d .
H14A H 0.35655(11) 0.13280(6) 0.4443(7) 0.055 Uiso 1 calc R
H14B H 0.39780(11) 0.13112(6) 0.2257(7) 0.055 Uiso 1 calc R
C15 C 0.30320(11) 0.13033(6) 0.0034(6) 0.0344(7) Uani 1 d .
C16 C 0.27051(11) 0.12092(6) -0.1853(6) 0.0415(8) Uani 1 d .
H16 H 0.26248(11) 0.09968(6) -0.2056(6) 0.050 Uiso 1 calc R
C17 C 0.24998(12) 0.14230(7) -0.3412(7) 0.0488(9) Uani 1 d .
H17 H 0.22809(12) 0.13540(7) -0.4680(7) 0.059 Uiso 1 calc R
C18 C 0.26023(13) 0.17324(7) -0.3186(7) 0.0519(9) Uani 1 d .
H18 H 0.24648(13) 0.18766(7) -0.4295(7) 0.062 Uiso 1 calc R
C19 C 0.29110(12) 0.18275(7) -0.1302(7) 0.0490(9) Uani 1 d .
H19 H 0.29814(12) 0.20412(7) -0.1099(7) 0.059 Uiso 1 calc R
C20 C 0.31204(11) 0.16195(6) 0.0297(6) 0.0404(8) Uani 1 d .
H20 H 0.33271(11) 0.16923(6) 0.1593(6) 0.048 Uiso 1 calc R

loop_
_atom_type_symbol
_atom_type_description
_atom_type_scat_dispersion_real
_atom_type_scat_dispersion_imag
_atom_type_scat_source
C C 0.0033 0.0016 'International Tables Vol C Tables 4.2.6.8 and 6.1.1.4'
H H 0.0000 0.0000 'International Tables Vol C Tables 4.2.6.8 and 6.1.1.4'
N N 0.0061 0.0033 'International Tables Vol C Tables 4.2.6.8 and 6.1.1.4'

loop_
_geom_angle_atom_site_label_1
_geom_angle_atom_site_label_2
_geom_angle_atom_site_label_3
_geom_angle
C15 N1 C14 120.7(2)
C15 N1 C1 125.8(2)
C14 N1 C1 111.8(2)
C7 N2 C11 119.6(3)
C7 N2 C8 122.8(3)
C11 N2 C8 111.9(2)
N1 C1 C2 111.7(2)
N1 C1 C12 102.4(2)
C2 C1 C12 111.7(3)
C3 C2 C7 118.0(3)
C3 C2 C1 119.5(3)
C7 C2 C1 122.4(2)
C4 C3 C2 122.4(3)
C5 C4 C3 119.0(3)
C4 C5 C6 120.9(3)
C5 C6 C7 120.1(3)
N2 C7 C2 119.8(3)
N2 C7 C6 120.6(3)
C2 C7 C6 119.5(3)
N2 C8 C9 103.8(3)
C10 C9 C8 106.7(3)
C11 C10 C9 104.4(3)
N2 C11 C12 110.7(3)
N2 C11 C10 102.4(3)
C12 C11 C10 117.3(3)
C11 C12 C13 115.0(3)
C11 C12 C1 111.6(2)
C13 C12 C1 103.0(2)
C14 C13 C12 104.3(3)
N1 C14 C13 105.0(2)
N1 C15 C20 119.9(3)
N1 C15 C16 122.8(2)
C20 C15 C16 117.3(3)
C17 C16 C15 120.5(3)
C18 C17 C16 122.0(3)
C17 C18 C19 117.9(3)
C18 C19 C20 121.5(3)
C19 C20 C15 120.8(3)

loop_
_geom_bond_atom_site_label_1
_geom_bond_atom_site_label_2
_geom_bond_distance
N1 C15 1.381(4)
N1 C14 1.467(4)
N1 C1 1.468(3)
N2 C7 1.390(3)
N2 C11 1.445(4)
N2 C8 1.450(4)
C1 C2 1.533(4)
C1 C12 1.544(4)
C2 C3 1.391(4)
C2 C7 1.397(4)
C3 C4 1.385(4)
C4 C5 1.361(5)
C5 C6 1.386(4)
C6 C7 1.407(4)
C8 C9 1.527(4)
C9 C10 1.526(5)
C10 C11 1.522(4)
C11 C12 1.518(4)
C12 C13 1.529(4)
C13 C14 1.516(4)
C15 C20 1.397(4)
C15 C16 1.404(4)
C16 C17 1.379(4)
C17 C18 1.372(4)
C18 C19 1.379(5)
C19 C20 1.381(4)
